data_7203457
loop_
_publ_author_name
'Carlucci, Lucia'
'Ciani, Gianfranco'
'Proserpio, Davide M.'
'Porta, Francesca'

_publ_section_title
;
 New metal?organic frameworks and supramolecular arrays assembled with
 the bent ditopic ligand 4,4-diaminodiphenylmethane
;
_journal_issue 9
_journal_name_full CrystEngComm
_journal_page_first 696
_journal_paper_doi 10.1039/b606482e
_journal_volume 8
_journal_year 2006
_chemical_formula_sum 'C13 H14 Ag N3 O3'
_chemical_formula_weight 368.14
_space_group_IT_number 54
_symmetry_cell_setting orthorhombic
_symmetry_Int_Tables_number 54
_symmetry_space_group_name_Hall '-P 2a 2ac'
_symmetry_space_group_name_H-M 'P c c a'
_atom_sites_solution_hydrogens geom
_atom_sites_solution_primary direct
_atom_sites_solution_secondary difmap
_cell_angle_alpha 90.00
_cell_angle_beta 90.00
_cell_angle_gamma 90.00
_cell_formula_units_Z 4
_cell_length_a 25.028(3)
_cell_length_b 4.4533(5)
_cell_length_c 11.8686(14)
_cell_measurement_reflns_used 564
_cell_measurement_temperature 293(2)
_cell_measurement_theta_max 22
_cell_measurement_theta_min 2
_cell_volume 1322.8(3)
_computing_molecular_graphics Topos
_computing_structure_refinement 'SHELXL-97 (Sheldrick, 1997)'
_computing_structure_solution SIR97
_diffrn_ambient_temperature 293(2)
_diffrn_detector_type CCD_plate
_diffrn_measured_fraction_theta_full 0.995
_diffrn_measured_fraction_theta_max 0.995
_diffrn_measurement_device SMART
_diffrn_measurement_method omega-scan
_diffrn_radiation_monochromator graphite
_diffrn_radiation_source 'fine-focus sealed tube'
_diffrn_radiation_type MoK\a
_diffrn_radiation_wavelength 0.71073
_diffrn_reflns_av_R_equivalents 0.0396
_diffrn_reflns_av_sigmaI/netI 0.0201
_diffrn_reflns_limit_h_max 29
_diffrn_reflns_limit_h_min -29
_diffrn_reflns_limit_k_max 5
_diffrn_reflns_limit_k_min -5
_diffrn_reflns_limit_l_max 14
_diffrn_reflns_limit_l_min -14
_diffrn_reflns_number 9624
_diffrn_reflns_theta_full 25.06
_diffrn_reflns_theta_max 25.06
_diffrn_reflns_theta_min 1.63
_diffrn_standards_decay_% 0
_exptl_absorpt_coefficient_mu 1.534
_exptl_absorpt_correction_T_max 1.00
_exptl_absorpt_correction_T_min 0.82
_exptl_absorpt_correction_type sadabs
_exptl_crystal_colour colourless
_exptl_crystal_density_diffrn 1.849
_exptl_crystal_density_method 'not measured'
_exptl_crystal_description column
_exptl_crystal_F_000 736
_exptl_crystal_size_max 0.40
_exptl_crystal_size_mid 0.16
_exptl_crystal_size_min 0.06
_refine_diff_density_max 0.650
_refine_diff_density_min -1.424
_refine_diff_density_rms 0.110
_refine_ls_extinction_method none
_refine_ls_goodness_of_fit_all 1.401
_refine_ls_hydrogen_treatment constr
_refine_ls_matrix_type full
_refine_ls_number_parameters 93
_refine_ls_number_reflns 1172
_refine_ls_number_restraints 0
_refine_ls_restrained_S_all 1.401
_refine_ls_R_factor_all 0.0901
_refine_ls_R_factor_obs 0.0897
_refine_ls_shift/su_max 0.000
_refine_ls_shift/su_mean 0.000
_refine_ls_structure_factor_coef Fsqd
_refine_ls_weighting_details 'calc w=1/[\s^2^(Fo^2^)+(0.0001P)^2^+14.5130P] where P=(Fo^2^+2Fc^2^)/3'
_refine_ls_weighting_scheme calc
_refine_ls_wR_factor_all 0.1402
_refine_ls_wR_factor_obs 0.1401
_reflns_number_observed 1167
_reflns_number_total 1172
_reflns_observed_criterion >2sigma(I)
_cod_data_source_file b606482e.txt
_cod_data_source_block 3
_cod_depositor_comments
;
The following automatic conversions were performed:
'_symmetry_cell_setting' value 'Orthorhombic' changed to 'orthorhombic'
according to '/home/saulius/struct/CIF-dictionaries/cif_core.dic'
dictionary named 'cif_core.dic' version 2.4.1 from 2010-06-29.

Automatic conversion script
Id: cif_fix_enum 1527 2010-12-29 10:47:43Z saulius 
;
_cod_original_sg_symbol_H-M Pcca
_cod_database_code 7203457
_diffrn_measurement_domega 0.30
_diffrn_measurement_rtime 20

loop_
_symmetry_equiv_pos_as_xyz
'x, y, z'
'-x+1/2, -y, z'
'x+1/2, -y, -z+1/2'
'-x, y, -z+1/2'
'-x, -y, -z'
'x-1/2, y, -z'
'-x-1/2, y, z-1/2'
'x, -y, z-1/2'

loop_
_atom_site_label
_atom_site_type_symbol
_atom_site_fract_x
_atom_site_fract_y
_atom_site_fract_z
_atom_site_U_iso_or_equiv
_atom_site_adp_type
_atom_site_occupancy
_atom_site_symmetry_multiplicity
_atom_site_calc_flag
_atom_site_refinement_flags
_atom_site_disorder_assembly
_atom_site_disorder_group
Ag Ag 0.2500 0.0000 0.09048(11) 0.0580(4) Uani 1 2 d S . .
C1 C 0.1297(3) 0.003(3) 0.1590(9) 0.046(2) Uani 1 1 d . . .
N1 N 0.1720(3) -0.2003(17) 0.1303(7) 0.044(2) Uani 1 1 d . . .
H1A H 0.1615 -0.3094 0.0705 0.052 Uiso 1 1 calc R . .
H1B H 0.1765 -0.3282 0.1883 0.052 Uiso 1 1 calc R . .
C6 C 0.1273(3) 0.131(2) 0.2648(8) 0.044(2) Uani 1 1 d . . .
H6 H 0.1532 0.0857 0.3182 0.052 Uiso 1 1 calc R . .
C4 C 0.0469(3) 0.3962(18) 0.2167(8) 0.037(2) Uani 1 1 d . . .
C2 C 0.0913(3) 0.0784(17) 0.0804(8) 0.038(2) Uani 1 1 d . . .
H2 H 0.0929 0.0011 0.0077 0.046 Uiso 1 1 calc R . .
C7 C 0.0000 0.587(3) 0.2500 0.046(3) Uani 1 2 d S . .
H7B H 0.0100 0.7153 0.3127 0.055 Uiso 0.50 1 calc PR . .
H7A H -0.0100 0.7153 0.1873 0.055 Uiso 0.50 1 calc PR . .
C3 C 0.0506(3) 0.270(2) 0.1114(8) 0.039(2) Uani 1 1 d . . .
H3 H 0.0244 0.3167 0.0585 0.047 Uiso 1 1 calc R . .
C5 C 0.0866(3) 0.325(2) 0.2913(8) 0.042(2) Uani 1 1 d . . .
H5 H 0.0860 0.4116 0.3626 0.051 Uiso 1 1 calc R . .
O12 O 0.2130(3) 0.379(2) -0.0654(7) 0.078(3) Uani 1 1 d . . .
O11 O 0.2500 0.5000 -0.2199(9) 0.083(4) Uani 1 2 d S . .
N2 N 0.2500 0.5000 -0.1174(10) 0.050(3) Uani 1 2 d S . .

loop_
_atom_site_aniso_label
_atom_site_aniso_U_11
_atom_site_aniso_U_22
_atom_site_aniso_U_33
_atom_site_aniso_U_23
_atom_site_aniso_U_13
_atom_site_aniso_U_12
Ag 0.0343(5) 0.0646(7) 0.0752(8) 0.000 0.000 0.0056(6)
C1 0.040(4) 0.035(4) 0.063(6) 0.019(6) 0.014(5) 0.004(5)
N1 0.038(4) 0.033(4) 0.059(5) 0.005(4) 0.011(4) 0.006(4)
C6 0.034(5) 0.057(6) 0.040(5) 0.004(5) 0.001(4) -0.005(4)
C4 0.038(5) 0.025(4) 0.047(5) 0.001(4) 0.009(4) -0.007(4)
C2 0.054(5) 0.022(4) 0.039(5) -0.007(4) 0.005(4) -0.001(4)
C7 0.059(8) 0.021(6) 0.058(9) 0.000 0.014(7) 0.000
C3 0.039(5) 0.038(5) 0.040(5) 0.007(4) -0.001(4) 0.002(4)
C5 0.044(5) 0.043(5) 0.041(5) -0.007(5) 0.009(4) -0.008(5)
O12 0.073(5) 0.092(7) 0.069(5) 0.024(5) 0.011(4) -0.012(5)
O11 0.078(7) 0.123(11) 0.049(7) 0.000 0.000 -0.013(10)
N2 0.055(7) 0.046(6) 0.050(7) 0.000 0.000 0.006(7)

loop_
_atom_type_symbol
_atom_type_description
_atom_type_scat_dispersion_real
_atom_type_scat_dispersion_imag
_atom_type_scat_source
C C 0.0033 0.0016 'International Tables Vol C Tables 4.2.6.8 and 6.1.1.4'
H H 0.0000 0.0000 'International Tables Vol C Tables 4.2.6.8 and 6.1.1.4'
N N 0.0061 0.0033 'International Tables Vol C Tables 4.2.6.8 and 6.1.1.4'
O O 0.0106 0.0060 'International Tables Vol C Tables 4.2.6.8 and 6.1.1.4'
Ag Ag -0.8971 1.1015 'International Tables Vol C Tables 4.2.6.8 and 6.1.1.4'

loop_
_geom_angle_atom_site_label_1
_geom_angle_atom_site_label_2
_geom_angle_atom_site_label_3
_geom_angle
_geom_angle_site_symmetry_1
_geom_angle_site_symmetry_3
_geom_angle_publ_flag
N1 Ag N1 155.1(4) 2 . ?
N1 Ag O12 95.6(3) 2 2 ?
N1 Ag O12 101.6(3) . 2 ?
N1 Ag O12 101.6(3) 2 . ?
N1 Ag O12 95.6(3) . . ?
O12 Ag O12 92.2(4) 2 . ?
C2 C1 C6 119.0(9) . . ?
C2 C1 N1 120.5(9) . . ?
C6 C1 N1 120.6(9) . . ?
C2 C1 Ag 119.7(6) . . ?
C6 C1 Ag 106.3(6) . . ?
N1 C1 Ag 38.9(4) . . ?
C1 N1 Ag 116.8(6) . . ?
C1 N1 C7 1.4(5) . . ?
Ag N1 C7 118.2(3) . . ?
C1 N1 N1 39.1(5) . 4 ?
Ag N1 N1 155.6(2) . 4 ?
C7 N1 N1 37.72(12) . 4 ?
C1 N1 H1A 108.1 . . ?
Ag N1 H1A 108.1 . . ?
C7 N1 H1A 107.8 . . ?
N1 N1 H1A 88.2 4 . ?
C1 N1 H1B 108.1 . . ?
Ag N1 H1B 108.1 . . ?
C7 N1 H1B 107.0 . . ?
N1 N1 H1B 83.1 4 . ?
H1A N1 H1B 107.3 . . ?
C5 C6 C1 120.1(9) . . ?
C5 C6 H6 120.0 . . ?
C1 C6 H6 120.0 . . ?
C5 C4 C3 116.5(8) . . ?
C5 C4 C7 121.9(7) . . ?
C3 C4 C7 121.6(8) . . ?
C1 C2 C3 119.0(9) . . ?
C1 C2 H2 120.5 . . ?
C3 C2 H2 120.5 . . ?
C4 C7 C4 111.0(9) 4 . ?
C4 C7 N1 3.2(4) 4 4 ?
C4 C7 N1 107.8(5) . 4 ?
C4 C7 N1 107.8(5) 4 . ?
C4 C7 N1 3.2(4) . . ?
N1 C7 N1 104.6(2) 4 . ?
C4 C7 H7B 109.4 4 . ?
C4 C7 H7B 109.4 . . ?
N1 C7 H7B 111.3 4 . ?
N1 C7 H7B 110.8 . . ?
C4 C7 H7A 109.4 4 . ?
C4 C7 H7A 109.4 . . ?
N1 C7 H7A 110.8 4 . ?
N1 C7 H7A 111.3 . . ?
H7B C7 H7A 108.0 . . ?
C4 C3 C2 123.0(9) . . ?
C4 C3 H3 118.5 . . ?
C2 C3 H3 118.5 . . ?
C4 C5 C6 122.5(9) . . ?
C4 C5 H5 118.8 . . ?
C6 C5 H5 118.8 . . ?
N2 O12 Ag 111.3(6) . . ?
O11 N2 O12 119.9(6) . 2_565 ?
O11 N2 O12 119.9(6) . . ?
O12 N2 O12 120.1(12) 2_565 . ?

loop_
_geom_bond_atom_site_label_1
_geom_bond_atom_site_label_2
_geom_bond_distance
_geom_bond_site_symmetry_2
_geom_bond_publ_flag
Ag N1 2.197(7) 2 ?
Ag N1 2.197(7) . ?
Ag O12 2.669(8) 2 ?
Ag O12 2.669(8) . ?
C1 C2 1.379(12) . ?
C1 C6 1.381(14) . ?
C1 N1 1.435(11) . ?
N1 C7 5.732(10) . ?
N1 N1 9.068(13) 4 ?
N1 H1A 0.9000 . ?
N1 H1B 0.9000 . ?
C6 C5 1.371(12) . ?
C6 H6 0.9300 . ?
C4 C5 1.369(13) . ?
C4 C3 1.372(12) . ?
C4 C7 1.502(10) . ?
C2 C3 1.382(12) . ?
C2 H2 0.9300 . ?
C7 C4 1.502(10) 4 ?
C7 N1 5.732(10) 4 ?
C7 H7B 0.9700 . ?
C7 H7A 0.9700 . ?
C3 H3 0.9300 . ?
C5 H5 0.9300 . ?
O12 N2 1.236(9) . ?
O11 N2 1.216(14) . ?
N2 O12 1.236(9) 2_565 ?

loop_
_geom_torsion_atom_site_label_1
_geom_torsion_atom_site_label_2
_geom_torsion_atom_site_label_3
_geom_torsion_atom_site_label_4
_geom_torsion
_geom_torsion_site_symmetry_1
_geom_torsion_site_symmetry_2
_geom_torsion_site_symmetry_3
_geom_torsion_site_symmetry_4
_geom_torsion_publ_flag
Ag N1 C7 N1 -175.2(4) . . . 4 ?
N1 C7 N1 Ag -175.2(4) . . 4 4 ?
Ag N1 N1 Ag 20.6(15) . . 4 4 ?
